data_7011545
loop_
_publ_author_name
'Fenton, Ronald R.'
'Gauci, Robert'
'Junk, Peter C.'
'Lindoy, Leonard F.'
'Luckay, Robert C.'
'Meehan, George V.'
'Price, Jason R.'
'Turner, Peter'
'Wei, Gang'

_publ_section_title
;
 Macrocyclic ligand design. Structure--function relationships involving
 the interaction of pyridinyl-containing, mixed oxygen--nitrogen donor
 macrocycles with cobalt(ii), nickel(ii), copper(ii), zinc(ii),
 cadmium(ii), silver(i) and lead(ii)
;
_journal_issue 10
_journal_name_full 'Journal of the Chemical Society, Dalton Transactions'
_journal_page_first 2185
_journal_paper_doi 10.1039/b201195f
_journal_year 2002
_chemical_formula_sum 'C25 H30 Cd1.5 N7 O11'
_chemical_formula_weight 773.16
_chemical_name_systematic
; 
? 
;
_space_group_IT_number 15
_symmetry_cell_setting monoclinic
_symmetry_Int_Tables_number 15
_symmetry_space_group_name_Hall '-C 2yc'
_symmetry_space_group_name_H-M 'C 1 2/c 1'
_atom_sites_solution_hydrogens geom
_atom_sites_solution_primary direct
_atom_sites_solution_secondary difmap
_audit_creation_method SHELXL-97
_cell_angle_alpha 90.00
_cell_angle_beta 97.575(3)
_cell_angle_gamma 90.00
_cell_formula_units_Z 8
_cell_length_a 29.273(6)
_cell_length_b 8.4920(17)
_cell_length_c 23.673(5)
_cell_measurement_reflns_used 971
_cell_measurement_temperature 150(2)
_cell_measurement_theta_max 26.099
_cell_measurement_theta_min 2.808
_cell_volume 5833(2)
_computing_cell_refinement 'SAINT (Bruker,1995)'
_computing_data_collection 'SMART (Bruker,1995)'
_computing_data_reduction 'SAINT and XPREP (Bruker 1995)'
_computing_molecular_graphics
;
teXsan for Windows (MSC, 1997), XSHELL (Bruker, 2000) 
xtal 3.6 (Hall,du Boulay, D.J. & Olthof-Hazekamp, R. 1999)
ORTEPII  (Johnson,C.K., 1976). 
WinGX (Farrugia, 1999)
;
_computing_structure_refinement 'SHELXL-97 (Sheldrick, 1997)'
_computing_structure_solution 'SIR97 (Altomare, et. al. 1997)'
_diffrn_ambient_temperature 150(2)
_diffrn_crystal_treatment
;
attached with Exxon Paratone N, to a short length 
of fibre supported on a thin piece of copper wire 
inserted in a copper mounting pin.  The crystal was 
quenched in a cold nitrogen gas stream from an 
Oxford Cryosystems Cryostream. 
;
_diffrn_measured_fraction_theta_full 0.953
_diffrn_measured_fraction_theta_max 0.953
_diffrn_measurement_device_type 'Bruker SMART 1000 CCD'
_diffrn_measurement_method \w
_diffrn_radiation_monochromator graphite
_diffrn_radiation_source 'sealed tube'
_diffrn_radiation_type MoK\a
_diffrn_radiation_wavelength 0.71073
_diffrn_reflns_av_R_equivalents 0.0259
_diffrn_reflns_av_sigmaI/netI 0.0160
_diffrn_reflns_limit_h_max 38
_diffrn_reflns_limit_h_min -38
_diffrn_reflns_limit_k_max 11
_diffrn_reflns_limit_k_min -11
_diffrn_reflns_limit_l_max 31
_diffrn_reflns_limit_l_min -31
_diffrn_reflns_number 26575
_diffrn_reflns_theta_full 28.31
_diffrn_reflns_theta_max 28.31
_diffrn_reflns_theta_min 1.40
_diffrn_standards_decay_% 'not determined'
_diffrn_standards_number 0
_exptl_absorpt_coefficient_mu 1.175
_exptl_absorpt_correction_T_max 0.90834
_exptl_absorpt_correction_T_min 0.59862
_exptl_absorpt_correction_type gaussian
_exptl_absorpt_process_details
;
Gaussian (Coppens et al., 1965) 
XPREP  (Bruker, 1995)
;
_exptl_crystal_colour colourless
_exptl_crystal_density_diffrn 1.761
_exptl_crystal_density_method 'not measured'
_exptl_crystal_description blade
_exptl_crystal_F_000 3112
_exptl_crystal_size_max 0.476
_exptl_crystal_size_mid 0.206
_exptl_crystal_size_min 0.086
_refine_diff_density_max 0.762
_refine_diff_density_min -0.554
_refine_diff_density_rms 0.062
_refine_ls_extinction_method none
_refine_ls_goodness_of_fit_ref 1.291
_refine_ls_hydrogen_treatment mixed
_refine_ls_matrix_type full
_refine_ls_number_parameters 414
_refine_ls_number_reflns 6928
_refine_ls_number_restraints 0
_refine_ls_restrained_S_all 1.291
_refine_ls_R_factor_all 0.0273
_refine_ls_R_factor_gt 0.0223
_refine_ls_shift/su_max 0.001
_refine_ls_shift/su_mean 0.000
_refine_ls_structure_factor_coef Fsqd
_refine_ls_weighting_details 'calc w=1/[\s^2^(Fo^2^)+(0.0200P)^2^+2.0000P] where P=(Fo^2^+2Fc^2^)/3'
_refine_ls_weighting_scheme calc
_refine_ls_wR_factor_gt 0.0511
_refine_ls_wR_factor_ref 0.0522
_reflns_number_gt 6006
_reflns_number_total 6928
_reflns_threshold_expression >2sigma(I)
_cod_data_source_file b201195f.txt
_cod_data_source_block lfl49
_cod_depositor_comments
;
The following automatic conversions were performed:
'_atom_site_symetry_multiplicity' tag replaced with
'_atom_site_symmetry_multiplicity'.

Automatic conversion script
Id: cif_correct_tags 1440 2010-10-19 06:21:57Z saulius 

The following automatic conversions were performed:
'_exptl_absorpt_correction_type' value 'Gaussian' changed to 'gaussian'
according to '/home/saulius/struct/CIF-dictionaries/cif_core.dic'
dictionary named 'cif_core.dic' version 2.4.1 from 2010-06-29.

Automatic conversion script
Id: cif_fix_enum 1527 2010-12-29 10:47:43Z saulius 
;
_cod_original_sg_symbol_H-M 'C 2/c      '
_cod_original_formula_sum 'C25 H30 Cd1.50 N7 O11'
_cod_database_code 7011545

loop_
_symmetry_equiv_pos_as_xyz
'x, y, z'
'-x, y, -z+1/2'
'x+1/2, y+1/2, z'
'-x+1/2, y+1/2, -z+1/2'
'-x, -y, -z'
'x, -y, z-1/2'
'-x+1/2, -y+1/2, -z'
'x+1/2, -y+1/2, z-1/2'

loop_
_atom_site_label
_atom_site_type_symbol
_atom_site_fract_x
_atom_site_fract_y
_atom_site_fract_z
_atom_site_U_iso_or_equiv
_atom_site_adp_type
_atom_site_occupancy
_atom_site_symmetry_multiplicity
_atom_site_calc_flag
_atom_site_refinement_flags
_atom_site_disorder_assembly
_atom_site_disorder_group
Cd1 Cd 0.344978(4) 0.411131(14) 0.071902(5) 0.02092(4) Uani 1 1 d . . .
O1 O 0.37473(4) 0.46809(18) 0.17469(5) 0.0327(3) Uani 1 1 d . . .
O2 O 0.38576(5) 0.40886(14) -0.01193(6) 0.0330(3) Uani 1 1 d . . .
O3 O 0.28736(5) 0.46120(16) -0.01408(6) 0.0343(3) Uani 1 1 d . . .
O4 O 0.32635(5) 0.67346(16) 0.00980(6) 0.0338(3) Uani 1 1 d . . .
O5 O 0.27609(6) 0.67197(19) -0.06586(6) 0.0513(4) Uani 1 1 d . . .
N1 N 0.28410(6) 0.55067(19) 0.10778(7) 0.0281(3) Uani 1 1 d . . .
H1N H 0.2769(7) 0.621(2) 0.0809(9) 0.032(6) Uiso 1 1 d . . .
N2 N 0.29006(5) 0.21642(18) 0.08790(6) 0.0242(3) Uani 1 1 d . . .
H2N H 0.2735(7) 0.190(2) 0.0549(9) 0.030(5) Uiso 1 1 d . . .
N3 N 0.38515(5) 0.15860(19) 0.07639(7) 0.0260(3) Uani 1 1 d . . .
H3N H 0.3992(6) 0.159(2) 0.1071(8) 0.018(5) Uiso 1 1 d . . .
N4 N 0.41849(5) 0.54162(17) 0.08603(6) 0.0217(3) Uani 1 1 d . . .
N5 N 0.29637(5) 0.60408(18) -0.02397(6) 0.0274(3) Uani 1 1 d . . .
C1 C 0.24352(7) 0.4459(2) 0.10651(9) 0.0341(4) Uani 1 1 d . . .
H1A H 0.2266 0.4438 0.0674 0.041 Uiso 1 1 calc R . .
H1B H 0.2225 0.4883 0.1323 0.041 Uiso 1 1 calc R . .
C2 C 0.25746(6) 0.2800(2) 0.12461(8) 0.0291(4) Uani 1 1 d . . .
H2A H 0.2721 0.2803 0.1648 0.035 Uiso 1 1 calc R . .
H2B H 0.2298 0.2121 0.1219 0.035 Uiso 1 1 calc R . .
C3 C 0.31422(7) 0.0742(2) 0.11142(8) 0.0302(4) Uani 1 1 d . . .
H3A H 0.2920 -0.0137 0.1117 0.036 Uiso 1 1 calc R . .
H3B H 0.3283 0.0941 0.1511 0.036 Uiso 1 1 calc R . .
C4 C 0.35125(7) 0.0302(2) 0.07531(8) 0.0309(4) Uani 1 1 d . . .
H4A H 0.3668 -0.0676 0.0902 0.037 Uiso 1 1 calc R . .
H4B H 0.3371 0.0107 0.0356 0.037 Uiso 1 1 calc R . .
C5 C 0.42047(7) 0.1295(3) 0.03836(8) 0.0356(5) Uani 1 1 d . . .
H5A H 0.4338 0.0235 0.0465 0.043 Uiso 1 1 calc R . .
H5B H 0.4456 0.2073 0.0470 0.043 Uiso 1 1 calc R . .
C6 C 0.40221(6) 0.1399(2) -0.02412(8) 0.0272(4) Uani 1 1 d . . .
C7 C 0.40270(8) 0.0124(3) -0.06072(11) 0.0476(6) Uani 1 1 d . . .
H7 H 0.4123 -0.0876 -0.0456 0.057 Uiso 1 1 calc R . .
C8 C 0.38959(9) 0.0277(3) -0.11868(11) 0.0543(7) Uani 1 1 d . . .
H8 H 0.3904 -0.0613 -0.1429 0.065 Uiso 1 1 calc R . .
C9 C 0.37546(7) 0.1698(4) -0.14135(9) 0.0504(7) Uani 1 1 d . . .
H9 H 0.3665 0.1798 -0.1812 0.061 Uiso 1 1 calc R . .
C10 C 0.37422(7) 0.2994(3) -0.10624(8) 0.0372(5) Uani 1 1 d . . .
H10 H 0.3643 0.3987 -0.1217 0.045 Uiso 1 1 calc R . .
C11 C 0.38765(6) 0.2824(2) -0.04838(7) 0.0231(4) Uani 1 1 d . . .
C12 C 0.41523(6) 0.5402(2) -0.01798(8) 0.0278(4) Uani 1 1 d . . .
H12A H 0.3971 0.6279 -0.0373 0.033 Uiso 1 1 calc R . .
H12B H 0.4394 0.5101 -0.0415 0.033 Uiso 1 1 calc R . .
C13 C 0.43721(6) 0.59213(19) 0.04014(7) 0.0232(4) Uani 1 1 d . . .
C14 C 0.47591(6) 0.6877(2) 0.04500(8) 0.0288(4) Uani 1 1 d . . .
H14 H 0.4880 0.7231 0.0119 0.035 Uiso 1 1 calc R . .
C15 C 0.49669(6) 0.7308(2) 0.09857(9) 0.0323(4) Uani 1 1 d . . .
H15 H 0.5228 0.7982 0.1029 0.039 Uiso 1 1 calc R . .
C16 C 0.47881(6) 0.6743(2) 0.14580(8) 0.0302(4) Uani 1 1 d . . .
H16 H 0.4931 0.6995 0.1831 0.036 Uiso 1 1 calc R . .
C17 C 0.43969(6) 0.5801(2) 0.13801(7) 0.0236(4) Uani 1 1 d . . .
C18 C 0.42126(6) 0.5128(2) 0.18940(8) 0.0290(4) Uani 1 1 d . . .
H18A H 0.4398 0.4200 0.2036 0.035 Uiso 1 1 calc R . .
H18B H 0.4236 0.5924 0.2202 0.035 Uiso 1 1 calc R . .
C19 C 0.34846(6) 0.4574(2) 0.21949(7) 0.0248(4) Uani 1 1 d . . .
C20 C 0.36168(7) 0.3650(2) 0.26669(8) 0.0343(4) Uani 1 1 d . . .
H20 H 0.3899 0.3082 0.2704 0.041 Uiso 1 1 calc R . .
C21 C 0.33282(7) 0.3566(2) 0.30887(8) 0.0346(4) Uani 1 1 d . . .
H21 H 0.3413 0.2928 0.3415 0.041 Uiso 1 1 calc R . .
C22 C 0.29239(7) 0.4394(2) 0.30379(8) 0.0308(4) Uani 1 1 d . . .
H22 H 0.2732 0.4341 0.3331 0.037 Uiso 1 1 calc R . .
C23 C 0.27959(7) 0.5305(2) 0.25604(8) 0.0311(4) Uani 1 1 d . . .
H23 H 0.2513 0.5869 0.2526 0.037 Uiso 1 1 calc R . .
C24 C 0.30742(6) 0.5410(2) 0.21296(7) 0.0254(4) Uani 1 1 d . . .
C25 C 0.29388(8) 0.6422(2) 0.16118(8) 0.0350(5) Uani 1 1 d . . .
H25A H 0.2661 0.7039 0.1668 0.042 Uiso 1 1 calc R . .
H25B H 0.3191 0.7176 0.1574 0.042 Uiso 1 1 calc R . .
Cd2 Cd 0.5000 0.09160(2) 0.2500 0.02503(5) Uani 1 2 d S . .
O6 O 0.41913(5) 0.08720(17) 0.20883(7) 0.0477(4) Uani 1 1 d . . .
O7 O 0.44855(5) -0.11932(17) 0.25204(6) 0.0378(3) Uani 1 1 d . . .
O8 O 0.37742(5) -0.1229(2) 0.21297(7) 0.0513(4) Uani 1 1 d . . .
O9 O 0.47860(5) 0.30083(18) 0.30525(6) 0.0421(4) Uani 1 1 d . . .
O10 O 0.49656(8) 0.09208(19) 0.35309(7) 0.0655(6) Uani 1 1 d . . .
O11 O 0.47586(6) 0.29793(19) 0.39660(6) 0.0485(4) Uani 1 1 d . . .
N6 N 0.41397(5) -0.0527(2) 0.22430(7) 0.0310(4) Uani 1 1 d . . .
N7 N 0.48365(5) 0.2315(2) 0.35273(7) 0.0318(4) Uani 1 1 d . . .

loop_
_atom_site_aniso_label
_atom_site_aniso_U_11
_atom_site_aniso_U_22
_atom_site_aniso_U_33
_atom_site_aniso_U_23
_atom_site_aniso_U_13
_atom_site_aniso_U_12
Cd1 0.02295(7) 0.02014(7) 0.01997(7) 0.00078(5) 0.00393(5) -0.00475(5)
O1 0.0224(6) 0.0554(9) 0.0215(6) -0.0063(6) 0.0076(5) -0.0120(6)
O2 0.0498(9) 0.0222(7) 0.0313(7) -0.0046(5) 0.0215(6) -0.0106(6)
O3 0.0427(8) 0.0305(7) 0.0283(7) 0.0005(6) -0.0006(6) -0.0064(6)
O4 0.0372(8) 0.0315(8) 0.0327(7) -0.0047(6) 0.0042(6) -0.0058(6)
O5 0.0668(11) 0.0543(10) 0.0290(8) 0.0102(7) -0.0082(7) 0.0219(8)
N1 0.0340(9) 0.0260(8) 0.0242(8) 0.0045(6) 0.0033(7) 0.0056(7)
N2 0.0235(7) 0.0250(8) 0.0236(8) 0.0033(6) 0.0014(6) -0.0034(6)
N3 0.0260(8) 0.0311(9) 0.0198(8) 0.0064(6) -0.0006(6) -0.0022(7)
N4 0.0200(7) 0.0205(7) 0.0252(8) 0.0026(6) 0.0057(6) -0.0001(6)
N5 0.0307(8) 0.0308(9) 0.0208(8) 0.0016(6) 0.0039(6) 0.0059(7)
C1 0.0250(9) 0.0423(12) 0.0350(11) 0.0016(9) 0.0043(8) 0.0050(8)
C2 0.0220(9) 0.0351(10) 0.0307(10) 0.0021(8) 0.0053(7) -0.0058(8)
C3 0.0314(10) 0.0246(10) 0.0356(10) 0.0099(8) 0.0079(8) -0.0037(8)
C4 0.0369(11) 0.0207(9) 0.0353(11) 0.0032(8) 0.0054(8) -0.0014(8)
C5 0.0271(10) 0.0430(12) 0.0378(11) 0.0156(9) 0.0083(8) 0.0120(9)
C6 0.0251(9) 0.0263(9) 0.0322(10) 0.0012(7) 0.0111(7) 0.0003(7)
C7 0.0620(15) 0.0239(11) 0.0647(16) -0.0059(10) 0.0373(13) -0.0044(10)
C8 0.0585(15) 0.0555(16) 0.0552(15) -0.0341(13) 0.0316(12) -0.0302(13)
C9 0.0308(11) 0.095(2) 0.0260(11) -0.0193(12) 0.0068(9) -0.0141(12)
C10 0.0314(10) 0.0557(14) 0.0250(10) 0.0052(9) 0.0055(8) 0.0090(10)
C11 0.0218(8) 0.0259(9) 0.0225(9) -0.0026(7) 0.0063(7) -0.0023(7)
C12 0.0330(10) 0.0227(9) 0.0295(10) 0.0055(7) 0.0108(8) -0.0048(8)
C13 0.0226(8) 0.0195(8) 0.0289(9) 0.0036(7) 0.0082(7) 0.0032(7)
C14 0.0257(9) 0.0256(10) 0.0377(11) 0.0044(8) 0.0144(8) -0.0013(7)
C15 0.0206(9) 0.0311(10) 0.0468(12) -0.0026(9) 0.0098(8) -0.0054(8)
C16 0.0209(9) 0.0342(11) 0.0359(11) -0.0063(8) 0.0046(7) -0.0037(8)
C17 0.0190(8) 0.0243(9) 0.0278(9) -0.0006(7) 0.0041(7) 0.0016(7)
C18 0.0197(8) 0.0397(11) 0.0270(9) 0.0041(8) 0.0007(7) -0.0026(8)
C19 0.0234(9) 0.0312(10) 0.0208(9) -0.0045(7) 0.0065(7) -0.0043(7)
C20 0.0334(10) 0.0440(12) 0.0255(10) 0.0015(8) 0.0042(8) 0.0122(9)
C21 0.0495(12) 0.0319(10) 0.0237(10) 0.0032(8) 0.0101(9) 0.0021(9)
C22 0.0374(11) 0.0293(10) 0.0289(10) -0.0070(8) 0.0158(8) -0.0094(8)
C23 0.0302(10) 0.0334(10) 0.0313(10) -0.0077(8) 0.0103(8) 0.0032(8)
C24 0.0321(10) 0.0208(9) 0.0240(9) -0.0042(7) 0.0060(7) -0.0001(7)
C25 0.0499(12) 0.0242(10) 0.0314(10) -0.0002(8) 0.0068(9) 0.0096(9)
Cd2 0.03065(10) 0.02334(10) 0.02143(9) 0.000 0.00463(7) 0.000
O6 0.0454(9) 0.0326(8) 0.0591(10) 0.0021(7) -0.0149(8) 0.0018(7)
O7 0.0295(7) 0.0425(8) 0.0395(8) 0.0121(6) -0.0025(6) 0.0000(6)
O8 0.0337(8) 0.0675(11) 0.0490(10) 0.0094(8) -0.0093(7) -0.0156(8)
O9 0.0534(9) 0.0464(9) 0.0256(7) -0.0020(6) 0.0017(6) 0.0130(7)
O10 0.1262(18) 0.0376(10) 0.0353(9) -0.0013(7) 0.0207(10) 0.0167(10)
O11 0.0613(10) 0.0563(10) 0.0307(8) -0.0147(7) 0.0162(7) 0.0042(8)
N6 0.0281(8) 0.0414(10) 0.0228(8) -0.0023(7) 0.0006(6) -0.0004(7)
N7 0.0309(8) 0.0385(10) 0.0272(8) -0.0067(7) 0.0075(7) -0.0028(7)

loop_
_atom_type_symbol
_atom_type_description
_atom_type_scat_dispersion_real
_atom_type_scat_dispersion_imag
_atom_type_scat_source
C C 0.0033 0.0016 'International Tables Vol C Tables 4.2.6.8 and 6.1.1.4'
H H 0.0000 0.0000 'International Tables Vol C Tables 4.2.6.8 and 6.1.1.4'
Cd Cd -0.8075 1.2024 'International Tables Vol C Tables 4.2.6.8 and 6.1.1.4'
N N 0.0061 0.0033 'International Tables Vol C Tables 4.2.6.8 and 6.1.1.4'
O O 0.0106 0.0060 'International Tables Vol C Tables 4.2.6.8 and 6.1.1.4'

loop_
_exptl_crystal_face_index_h
_exptl_crystal_face_index_k
_exptl_crystal_face_index_l
_exptl_crystal_face_perp_dist
1.00 0.00 -1.00 0.0400
-1.00 0.00 1.00 0.0460
1.00 0.00 0.00 0.0980
-1.00 0.00 0.00 0.1080
1.00 1.00 0.00 0.2610
-1.00 1.00 -2.00 0.2170
2.00 -1.00 0.00 0.2590
-2.00 -1.00 0.00 0.2390

loop_
_geom_angle_atom_site_label_1
_geom_angle_atom_site_label_2
_geom_angle_atom_site_label_3
_geom_angle
_geom_angle_site_symmetry_1
_geom_angle_site_symmetry_3
_geom_angle_publ_flag
N2 Cd1 N1 74.68(6) . . ?
N2 Cd1 N4 155.84(5) . . ?
N1 Cd1 N4 114.71(5) . . ?
N2 Cd1 N3 73.34(5) . . ?
N1 Cd1 N3 142.97(5) . . ?
N4 Cd1 N3 88.95(5) . . ?
N2 Cd1 O2 122.51(5) . . ?
N1 Cd1 O2 139.39(5) . . ?
N4 Cd1 O2 65.99(5) . . ?
N3 Cd1 O2 75.21(5) . . ?
N2 Cd1 O3 81.37(5) . . ?
N1 Cd1 O3 75.54(5) . . ?
N4 Cd1 O3 121.98(5) . . ?
N3 Cd1 O3 116.99(5) . . ?
O2 Cd1 O3 71.96(5) . . ?
N2 Cd1 O1 97.75(5) . . ?
N1 Cd1 O1 74.96(5) . . ?
N4 Cd1 O1 65.69(4) . . ?
N3 Cd1 O1 91.34(5) . . ?
O2 Cd1 O1 129.86(4) . . ?
O3 Cd1 O1 149.60(5) . . ?
N2 Cd1 O4 124.96(5) . . ?
N1 Cd1 O4 71.08(5) . . ?
N4 Cd1 O4 78.88(4) . . ?
N3 Cd1 O4 144.54(5) . . ?
O2 Cd1 O4 69.39(4) . . ?
O3 Cd1 O4 49.25(4) . . ?
O1 Cd1 O4 112.87(5) . . ?
C19 O1 C18 116.17(14) . . ?
C19 O1 Cd1 124.56(10) . . ?
C18 O1 Cd1 119.26(10) . . ?
C11 O2 C12 117.99(13) . . ?
C11 O2 Cd1 125.16(10) . . ?
C12 O2 Cd1 116.14(10) . . ?
N5 O3 Cd1 100.27(10) . . ?
N5 O4 Cd1 91.94(10) . . ?
C25 N1 C1 113.41(16) . . ?
C25 N1 Cd1 119.69(12) . . ?
C1 N1 Cd1 109.20(11) . . ?
C25 N1 H1N 105.4(14) . . ?
C1 N1 H1N 106.1(13) . . ?
Cd1 N1 H1N 101.4(14) . . ?
C3 N2 C2 113.16(14) . . ?
C3 N2 Cd1 109.32(11) . . ?
C2 N2 Cd1 110.11(11) . . ?
C3 N2 H2N 107.4(13) . . ?
C2 N2 H2N 106.9(13) . . ?
Cd1 N2 H2N 109.9(13) . . ?
C4 N3 C5 112.93(16) . . ?
C4 N3 Cd1 109.27(11) . . ?
C5 N3 Cd1 119.45(11) . . ?
C4 N3 H3N 106.9(14) . . ?
C5 N3 H3N 104.0(13) . . ?
Cd1 N3 H3N 103.0(14) . . ?
C17 N4 C13 118.19(15) . . ?
C17 N4 Cd1 122.44(11) . . ?
C13 N4 Cd1 119.05(11) . . ?
O5 N5 O4 121.12(16) . . ?
O5 N5 O3 120.43(16) . . ?
O4 N5 O3 118.45(14) . . ?
N1 C1 C2 111.59(15) . . ?
N1 C1 H1A 109.3 . . ?
C2 C1 H1A 109.3 . . ?
N1 C1 H1B 109.3 . . ?
C2 C1 H1B 109.3 . . ?
H1A C1 H1B 108.0 . . ?
N2 C2 C1 110.18(15) . . ?
N2 C2 H2A 109.6 . . ?
C1 C2 H2A 109.6 . . ?
N2 C2 H2B 109.6 . . ?
C1 C2 H2B 109.6 . . ?
H2A C2 H2B 108.1 . . ?
N2 C3 C4 109.45(15) . . ?
N2 C3 H3A 109.8 . . ?
C4 C3 H3A 109.8 . . ?
N2 C3 H3B 109.8 . . ?
C4 C3 H3B 109.8 . . ?
H3A C3 H3B 108.2 . . ?
N3 C4 C3 109.83(15) . . ?
N3 C4 H4A 109.7 . . ?
C3 C4 H4A 109.7 . . ?
N3 C4 H4B 109.7 . . ?
C3 C4 H4B 109.7 . . ?
H4A C4 H4B 108.2 . . ?
N3 C5 C6 113.69(15) . . ?
N3 C5 H5A 108.8 . . ?
C6 C5 H5A 108.8 . . ?
N3 C5 H5B 108.8 . . ?
C6 C5 H5B 108.8 . . ?
H5A C5 H5B 107.7 . . ?
C11 C6 C7 116.82(18) . . ?
C11 C6 C5 120.57(17) . . ?
C7 C6 C5 122.40(19) . . ?
C8 C7 C6 121.5(2) . . ?
C8 C7 H7 119.2 . . ?
C6 C7 H7 119.2 . . ?
C9 C8 C7 120.3(2) . . ?
C9 C8 H8 119.9 . . ?
C7 C8 H8 119.9 . . ?
C8 C9 C10 119.9(2) . . ?
C8 C9 H9 120.0 . . ?
C10 C9 H9 120.0 . . ?
C11 C10 C9 119.1(2) . . ?
C11 C10 H10 120.5 . . ?
C9 C10 H10 120.5 . . ?
C10 C11 C6 122.34(18) . . ?
C10 C11 O2 120.51(17) . . ?
C6 C11 O2 117.13(15) . . ?
O2 C12 C13 109.14(14) . . ?
O2 C12 H12A 109.9 . . ?
C13 C12 H12A 109.9 . . ?
O2 C12 H12B 109.9 . . ?
C13 C12 H12B 109.9 . . ?
H12A C12 H12B 108.3 . . ?
N4 C13 C14 122.24(17) . . ?
N4 C13 C12 118.19(15) . . ?
C14 C13 C12 119.57(16) . . ?
C15 C14 C13 119.18(17) . . ?
C15 C14 H14 120.4 . . ?
C13 C14 H14 120.4 . . ?
C16 C15 C14 118.88(17) . . ?
C16 C15 H15 120.6 . . ?
C14 C15 H15 120.6 . . ?
C15 C16 C17 119.09(18) . . ?
C15 C16 H16 120.5 . . ?
C17 C16 H16 120.5 . . ?
N4 C17 C16 122.33(16) . . ?
N4 C17 C18 118.42(15) . . ?
C16 C17 C18 119.20(16) . . ?
O1 C18 C17 109.81(14) . . ?
O1 C18 H18A 109.7 . . ?
C17 C18 H18A 109.7 . . ?
O1 C18 H18B 109.7 . . ?
C17 C18 H18B 109.7 . . ?
H18A C18 H18B 108.2 . . ?
C20 C19 C24 121.90(17) . . ?
C20 C19 O1 122.03(17) . . ?
C24 C19 O1 116.04(16) . . ?
C19 C20 C21 118.57(18) . . ?
C19 C20 H20 120.7 . . ?
C21 C20 H20 120.7 . . ?
C22 C21 C20 120.70(18) . . ?
C22 C21 H21 119.6 . . ?
C20 C21 H21 119.6 . . ?
C21 C22 C23 119.89(17) . . ?
C21 C22 H22 120.1 . . ?
C23 C22 H22 120.1 . . ?
C22 C23 C24 120.99(18) . . ?
C22 C23 H23 119.5 . . ?
C24 C23 H23 119.5 . . ?
C19 C24 C23 117.95(17) . . ?
C19 C24 C25 120.93(16) . . ?
C23 C24 C25 121.11(17) . . ?
N1 C25 C24 113.30(15) . . ?
N1 C25 H25A 108.9 . . ?
C24 C25 H25A 108.9 . . ?
N1 C25 H25B 108.9 . . ?
C24 C25 H25B 108.9 . . ?
H25A C25 H25B 107.7 . . ?
O9 Cd2 O9 81.20(8) 2_655 . ?
O9 Cd2 O7 144.24(5) 2_655 . ?
O9 Cd2 O7 110.39(5) . . ?
O9 Cd2 O7 110.39(5) 2_655 2_655 ?
O9 Cd2 O7 144.24(5) . 2_655 ?
O7 Cd2 O7 80.39(7) . 2_655 ?
O9 Cd2 O6 96.05(5) 2_655 . ?
O9 Cd2 O6 85.29(5) . . ?
O7 Cd2 O6 53.43(5) . . ?
O7 Cd2 O6 124.91(5) 2_655 . ?
O9 Cd2 O6 85.29(5) 2_655 2_655 ?
O9 Cd2 O6 96.05(5) . 2_655 ?
O7 Cd2 O6 124.91(5) . 2_655 ?
O7 Cd2 O6 53.43(5) 2_655 2_655 ?
O6 Cd2 O6 178.24(7) . 2_655 ?
O9 Cd2 O10 52.71(5) 2_655 2_655 ?
O9 Cd2 O10 127.10(5) . 2_655 ?
O7 Cd2 O10 97.61(6) . 2_655 ?
O7 Cd2 O10 82.54(6) 2_655 2_655 ?
O6 Cd2 O10 76.56(7) . 2_655 ?
O6 Cd2 O10 103.44(7) 2_655 2_655 ?
O9 Cd2 O10 127.10(5) 2_655 . ?
O9 Cd2 O10 52.71(5) . . ?
O7 Cd2 O10 82.54(6) . . ?
O7 Cd2 O10 97.61(6) 2_655 . ?
O6 Cd2 O10 103.44(7) . . ?
O6 Cd2 O10 76.56(7) 2_655 . ?
O10 Cd2 O10 179.81(9) 2_655 . ?
N6 O6 Cd2 92.62(11) . . ?
N6 O7 Cd2 96.88(11) . . ?
N7 O9 Cd2 97.79(11) . . ?
N7 O10 Cd2 92.70(11) . . ?
O8 N6 O6 122.11(17) . . ?
O8 N6 O7 120.84(17) . . ?
O6 N6 O7 117.04(16) . . ?
O11 N7 O10 121.43(18) . . ?
O11 N7 O9 121.77(18) . . ?
O10 N7 O9 116.80(16) . . ?

loop_
_geom_bond_atom_site_label_1
_geom_bond_atom_site_label_2
_geom_bond_distance
_geom_bond_site_symmetry_2
_geom_bond_publ_flag
Cd1 N2 2.3710(15) . ?
Cd1 N1 2.3875(16) . ?
Cd1 N4 2.4043(14) . ?
Cd1 N3 2.4413(16) . ?
Cd1 O2 2.4472(13) . ?
Cd1 O3 2.5026(14) . ?
Cd1 O1 2.5208(13) . ?
Cd1 O4 2.6851(14) . ?
O1 C19 1.393(2) . ?
O1 C18 1.413(2) . ?
O2 C11 1.383(2) . ?
O2 C12 1.429(2) . ?
O3 N5 1.270(2) . ?
O4 N5 1.2536(19) . ?
O5 N5 1.2300(19) . ?
N1 C25 1.480(2) . ?
N1 C1 1.481(3) . ?
N1 H1N 0.87(2) . ?
N2 C3 1.472(2) . ?
N2 C2 1.475(2) . ?
N2 H2N 0.89(2) . ?
N3 C4 1.472(2) . ?
N3 C5 1.478(2) . ?
N3 H3N 0.788(19) . ?
N4 C17 1.343(2) . ?
N4 C13 1.350(2) . ?
C1 C2 1.513(3) . ?
C1 H1A 0.9900 . ?
C1 H1B 0.9900 . ?
C2 H2A 0.9900 . ?
C2 H2B 0.9900 . ?
C3 C4 1.513(3) . ?
C3 H3A 0.9900 . ?
C3 H3B 0.9900 . ?
C4 H4A 0.9900 . ?
C4 H4B 0.9900 . ?
C5 C6 1.507(3) . ?
C5 H5A 0.9900 . ?
C5 H5B 0.9900 . ?
C6 C11 1.383(3) . ?
C6 C7 1.388(3) . ?
C7 C8 1.381(4) . ?
C7 H7 0.9500 . ?
C8 C9 1.363(4) . ?
C8 H8 0.9500 . ?
C9 C10 1.382(3) . ?
C9 H9 0.9500 . ?
C10 C11 1.382(2) . ?
C10 H10 0.9500 . ?
C12 C13 1.506(3) . ?
C12 H12A 0.9900 . ?
C12 H12B 0.9900 . ?
C13 C14 1.386(2) . ?
C14 C15 1.382(3) . ?
C14 H14 0.9500 . ?
C15 C16 1.381(3) . ?
C15 H15 0.9500 . ?
C16 C17 1.389(2) . ?
C16 H16 0.9500 . ?
C17 C18 1.507(2) . ?
C18 H18A 0.9900 . ?
C18 H18B 0.9900 . ?
C19 C20 1.378(3) . ?
C19 C24 1.386(3) . ?
C20 C21 1.392(3) . ?
C20 H20 0.9500 . ?
C21 C22 1.368(3) . ?
C21 H21 0.9500 . ?
C22 C23 1.380(3) . ?
C22 H22 0.9500 . ?
C23 C24 1.389(2) . ?
C23 H23 0.9500 . ?
C24 C25 1.507(3) . ?
C25 H25A 0.9900 . ?
C25 H25B 0.9900 . ?
Cd2 O9 2.3402(14) 2_655 ?
Cd2 O9 2.3402(14) . ?
Cd2 O7 2.3448(14) . ?
Cd2 O7 2.3448(14) 2_655 ?
Cd2 O6 2.4386(15) . ?
Cd2 O6 2.4386(15) 2_655 ?
Cd2 O10 2.4558(17) 2_655 ?
Cd2 O10 2.4558(17) . ?
O6 N6 1.258(2) . ?
O7 N6 1.265(2) . ?
O8 N6 1.223(2) . ?
O9 N7 1.260(2) . ?
O10 N7 1.243(2) . ?
O11 N7 1.229(2) . ?

loop_
_geom_hbond_atom_site_label_D
_geom_hbond_atom_site_label_H
_geom_hbond_atom_site_label_A
_geom_hbond_distance_DH
_geom_hbond_distance_HA
_geom_hbond_distance_DA
_geom_hbond_angle_DHA
_geom_hbond_site_symmetry_A
N3 H3N O6 0.788(19) 2.478(19) 3.219(2) 157.5(17) .
N2 H2N O3 0.89(2) 2.30(2) 3.069(2) 144.2(17) 7
N1 H1N O5 0.87(2) 2.34(2) 3.029(2) 135.4(18) 7_565
N1 H1N O4 0.87(2) 2.40(2) 2.958(2) 121.8(17) .
N1 H1N N5 0.87(2) 2.62(2) 3.218(2) 126.2(17) .

loop_
_geom_torsion_atom_site_label_1
_geom_torsion_atom_site_label_2
_geom_torsion_atom_site_label_3
_geom_torsion_atom_site_label_4
_geom_torsion
_geom_torsion_site_symmetry_1
_geom_torsion_site_symmetry_2
_geom_torsion_site_symmetry_3
_geom_torsion_site_symmetry_4
_geom_torsion_publ_flag
N2 Cd1 O1 C19 -31.22(14) . . . . ?
N1 Cd1 O1 C19 40.56(14) . . . . ?
N4 Cd1 O1 C19 167.17(15) . . . . ?
N3 Cd1 O1 C19 -104.59(14) . . . . ?
O2 Cd1 O1 C19 -176.34(12) . . . . ?
O3 Cd1 O1 C19 54.93(18) . . . . ?
O4 Cd1 O1 C19 102.02(14) . . . . ?
N2 Cd1 O1 C18 148.11(13) . . . . ?
N1 Cd1 O1 C18 -140.11(14) . . . . ?
N4 Cd1 O1 C18 -13.49(13) . . . . ?
N3 Cd1 O1 C18 74.75(14) . . . . ?
O2 Cd1 O1 C18 2.99(16) . . . . ?
O3 Cd1 O1 C18 -125.74(13) . . . . ?
O4 Cd1 O1 C18 -78.65(14) . . . . ?
N2 Cd1 O2 C11 -14.46(15) . . . . ?
N1 Cd1 O2 C11 -119.64(14) . . . . ?
N4 Cd1 O2 C11 139.77(15) . . . . ?
N3 Cd1 O2 C11 44.22(13) . . . . ?
O3 Cd1 O2 C11 -81.21(14) . . . . ?
O1 Cd1 O2 C11 123.32(13) . . . . ?
O4 Cd1 O2 C11 -133.55(14) . . . . ?
N2 Cd1 O2 C12 175.43(11) . . . . ?
N1 Cd1 O2 C12 70.25(15) . . . . ?
N4 Cd1 O2 C12 -30.34(12) . . . . ?
N3 Cd1 O2 C12 -125.89(13) . . . . ?
O3 Cd1 O2 C12 108.68(13) . . . . ?
O1 Cd1 O2 C12 -46.79(14) . . . . ?
O4 Cd1 O2 C12 56.34(12) . . . . ?
N2 Cd1 O3 N5 155.33(11) . . . . ?
N1 Cd1 O3 N5 79.04(11) . . . . ?
N4 Cd1 O3 N5 -31.33(12) . . . . ?
N3 Cd1 O3 N5 -138.41(10) . . . . ?
O2 Cd1 O3 N5 -76.26(10) . . . . ?
O1 Cd1 O3 N5 64.70(14) . . . . ?
O4 Cd1 O3 N5 1.74(9) . . . . ?
N2 Cd1 O4 N5 -34.18(12) . . . . ?
N1 Cd1 O4 N5 -88.69(10) . . . . ?
N4 Cd1 O4 N5 150.12(10) . . . . ?
N3 Cd1 O4 N5 78.07(13) . . . . ?
O2 Cd1 O4 N5 81.78(10) . . . . ?
O3 Cd1 O4 N5 -1.73(9) . . . . ?
O1 Cd1 O4 N5 -152.45(9) . . . . ?
N2 Cd1 N1 C25 120.07(14) . . . . ?
N4 Cd1 N1 C25 -36.18(15) . . . . ?
N3 Cd1 N1 C25 89.03(16) . . . . ?
O2 Cd1 N1 C25 -117.48(13) . . . . ?
O3 Cd1 N1 C25 -155.09(14) . . . . ?
O1 Cd1 N1 C25 17.45(13) . . . . ?
O4 Cd1 N1 C25 -103.71(14) . . . . ?
N2 Cd1 N1 C1 -12.99(11) . . . . ?
N4 Cd1 N1 C1 -169.25(11) . . . . ?
N3 Cd1 N1 C1 -44.03(16) . . . . ?
O2 Cd1 N1 C1 109.46(12) . . . . ?
O3 Cd1 N1 C1 71.84(12) . . . . ?
O1 Cd1 N1 C1 -115.61(12) . . . . ?
O4 Cd1 N1 C1 123.22(12) . . . . ?
N1 Cd1 N2 C3 -140.69(13) . . . . ?
N4 Cd1 N2 C3 -24.0(2) . . . . ?
N3 Cd1 N2 C3 20.40(11) . . . . ?
O2 Cd1 N2 C3 79.95(13) . . . . ?
O3 Cd1 N2 C3 142.03(12) . . . . ?
O1 Cd1 N2 C3 -68.68(12) . . . . ?
O4 Cd1 N2 C3 166.31(10) . . . . ?
N1 Cd1 N2 C2 -15.79(11) . . . . ?
N4 Cd1 N2 C2 100.85(15) . . . . ?
N3 Cd1 N2 C2 145.30(12) . . . . ?
O2 Cd1 N2 C2 -155.14(10) . . . . ?
O3 Cd1 N2 C2 -93.06(11) . . . . ?
O1 Cd1 N2 C2 56.23(11) . . . . ?
O4 Cd1 N2 C2 -68.79(12) . . . . ?
N2 Cd1 N3 C4 10.68(11) . . . . ?
N1 Cd1 N3 C4 41.95(16) . . . . ?
N4 Cd1 N3 C4 174.02(12) . . . . ?
O2 Cd1 N3 C4 -120.56(12) . . . . ?
O3 Cd1 N3 C4 -60.16(12) . . . . ?
O1 Cd1 N3 C4 108.38(12) . . . . ?
O4 Cd1 N3 C4 -116.96(12) . . . . ?
N2 Cd1 N3 C5 142.85(15) . . . . ?
N1 Cd1 N3 C5 174.12(12) . . . . ?
N4 Cd1 N3 C5 -53.80(14) . . . . ?
O2 Cd1 N3 C5 11.61(13) . . . . ?
O3 Cd1 N3 C5 72.01(14) . . . . ?
O1 Cd1 N3 C5 -119.45(14) . . . . ?
O4 Cd1 N3 C5 15.21(18) . . . . ?
N2 Cd1 N4 C17 -49.3(2) . . . . ?
N1 Cd1 N4 C17 59.03(14) . . . . ?
N3 Cd1 N4 C17 -91.49(13) . . . . ?
O2 Cd1 N4 C17 -165.75(14) . . . . ?
O3 Cd1 N4 C17 146.93(12) . . . . ?
O1 Cd1 N4 C17 0.45(12) . . . . ?
O4 Cd1 N4 C17 122.02(13) . . . . ?
N2 Cd1 N4 C13 137.30(14) . . . . ?
N1 Cd1 N4 C13 -114.32(12) . . . . ?
N3 Cd1 N4 C13 95.16(13) . . . . ?
O2 Cd1 N4 C13 20.90(11) . . . . ?
O3 Cd1 N4 C13 -26.41(14) . . . . ?
O1 Cd1 N4 C13 -172.89(14) . . . . ?
O4 Cd1 N4 C13 -51.33(12) . . . . ?
Cd1 O4 N5 O5 -176.90(16) . . . . ?
Cd1 O4 N5 O3 2.95(16) . . . . ?
Cd1 O3 N5 O5 176.64(15) . . . . ?
Cd1 O3 N5 O4 -3.21(17) . . . . ?
C25 N1 C1 C2 -95.82(19) . . . . ?
Cd1 N1 C1 C2 40.42(18) . . . . ?
C3 N2 C2 C1 165.15(15) . . . . ?
Cd1 N2 C2 C1 42.47(17) . . . . ?
N1 C1 C2 N2 -57.1(2) . . . . ?
C2 N2 C3 C4 -172.46(15) . . . . ?
Cd1 N2 C3 C4 -49.34(17) . . . . ?
C5 N3 C4 C3 -175.46(15) . . . . ?
Cd1 N3 C4 C3 -39.95(17) . . . . ?
N2 C3 C4 N3 61.4(2) . . . . ?
C4 N3 C5 C6 70.5(2) . . . . ?
Cd1 N3 C5 C6 -60.1(2) . . . . ?
N3 C5 C6 C11 67.7(2) . . . . ?
N3 C5 C6 C7 -117.8(2) . . . . ?
C11 C6 C7 C8 0.5(3) . . . . ?
C5 C6 C7 C8 -174.22(19) . . . . ?
C6 C7 C8 C9 -0.4(3) . . . . ?
C7 C8 C9 C10 0.0(3) . . . . ?
C8 C9 C10 C11 0.3(3) . . . . ?
C9 C10 C11 C6 -0.2(3) . . . . ?
C9 C10 C11 O2 -178.44(17) . . . . ?
C7 C6 C11 C10 -0.1(3) . . . . ?
C5 C6 C11 C10 174.64(17) . . . . ?
C7 C6 C11 O2 178.12(16) . . . . ?
C5 C6 C11 O2 -7.1(2) . . . . ?
C12 O2 C11 C10 -64.9(2) . . . . ?
Cd1 O2 C11 C10 125.12(15) . . . . ?
C12 O2 C11 C6 116.77(18) . . . . ?
Cd1 O2 C11 C6 -53.2(2) . . . . ?
C11 O2 C12 C13 -135.57(16) . . . . ?
Cd1 O2 C12 C13 35.29(18) . . . . ?
C17 N4 C13 C14 -3.2(2) . . . . ?
Cd1 N4 C13 C14 170.47(13) . . . . ?
C17 N4 C13 C12 176.09(15) . . . . ?
Cd1 N4 C13 C12 -10.3(2) . . . . ?
O2 C12 C13 N4 -16.5(2) . . . . ?
O2 C12 C13 C14 162.74(15) . . . . ?
N4 C13 C14 C15 1.2(3) . . . . ?
C12 C13 C14 C15 -178.05(17) . . . . ?
C13 C14 C15 C16 1.5(3) . . . . ?
C14 C15 C16 C17 -2.0(3) . . . . ?
C13 N4 C17 C16 2.5(3) . . . . ?
Cd1 N4 C17 C16 -170.87(13) . . . . ?
C13 N4 C17 C18 -174.92(15) . . . . ?
Cd1 N4 C17 C18 11.7(2) . . . . ?
C15 C16 C17 N4 0.0(3) . . . . ?
C15 C16 C17 C18 177.48(17) . . . . ?
C19 O1 C18 C17 -157.92(16) . . . . ?
Cd1 O1 C18 C17 22.7(2) . . . . ?
N4 C17 C18 O1 -22.1(2) . . . . ?
C16 C17 C18 O1 160.33(16) . . . . ?
C18 O1 C19 C20 -54.7(2) . . . . ?
Cd1 O1 C19 C20 124.62(17) . . . . ?
C18 O1 C19 C24 127.38(18) . . . . ?
Cd1 O1 C19 C24 -53.3(2) . . . . ?
C24 C19 C20 C21 -0.2(3) . . . . ?
O1 C19 C20 C21 -178.01(18) . . . . ?
C19 C20 C21 C22 -0.5(3) . . . . ?
C20 C21 C22 C23 0.9(3) . . . . ?
C21 C22 C23 C24 -0.6(3) . . . . ?
C20 C19 C24 C23 0.6(3) . . . . ?
O1 C19 C24 C23 178.46(16) . . . . ?
C20 C19 C24 C25 179.52(18) . . . . ?
O1 C19 C24 C25 -2.6(3) . . . . ?
C22 C23 C24 C19 -0.1(3) . . . . ?
C22 C23 C24 C25 -179.09(18) . . . . ?
C1 N1 C25 C24 64.8(2) . . . . ?
Cd1 N1 C25 C24 -66.5(2) . . . . ?
C19 C24 C25 N1 66.8(2) . . . . ?
C23 C24 C25 N1 -114.3(2) . . . . ?
O9 Cd2 O6 N6 158.80(11) 2_655 . . . ?
O9 Cd2 O6 N6 -120.59(12) . . . . ?
O7 Cd2 O6 N6 -0.82(10) . . . . ?
O7 Cd2 O6 N6 38.71(14) 2_655 . . . ?
O6 Cd2 O6 N6 19.16(11) 2_655 . . . ?
O10 Cd2 O6 N6 109.47(12) 2_655 . . . ?
O10 Cd2 O6 N6 -70.73(12) . . . . ?
O9 Cd2 O7 N6 -35.53(16) 2_655 . . . ?
O9 Cd2 O7 N6 68.18(11) . . . . ?
O7 Cd2 O7 N6 -147.22(13) 2_655 . . . ?
O6 Cd2 O7 N6 0.82(10) . . . . ?
O6 Cd2 O7 N6 -178.45(10) 2_655 . . . ?
O10 Cd2 O7 N6 -66.17(12) 2_655 . . . ?
O10 Cd2 O7 N6 113.71(12) . . . . ?
O9 Cd2 O9 N7 -152.10(14) 2_655 . . . ?
O7 Cd2 O9 N7 62.96(12) . . . . ?
O7 Cd2 O9 N7 -39.25(16) 2_655 . . . ?
O6 Cd2 O9 N7 111.01(11) . . . . ?
O6 Cd2 O9 N7 -67.85(11) 2_655 . . . ?
O10 Cd2 O9 N7 -179.77(11) 2_655 . . . ?
O10 Cd2 O9 N7 0.16(11) . . . . ?
O9 Cd2 O10 N7 35.05(17) 2_655 . . . ?
O9 Cd2 O10 N7 -0.16(11) . . . . ?
O7 Cd2 O10 N7 -122.94(14) . . . . ?
O7 Cd2 O10 N7 157.86(13) 2_655 . . . ?
O6 Cd2 O10 N7 -73.41(14) . . . . ?
O6 Cd2 O10 N7 108.39(14) 2_655 . . . ?
O10 Cd2 O10 N7 17.5(2) 2_655 . . . ?
Cd2 O6 N6 O8 -178.13(16) . . . . ?
Cd2 O6 N6 O7 1.36(17) . . . . ?
Cd2 O7 N6 O8 178.07(15) . . . . ?
Cd2 O7 N6 O6 -1.43(18) . . . . ?
Cd2 O10 N7 O11 179.71(15) . . . . ?
Cd2 O10 N7 O9 0.27(18) . . . . ?
Cd2 O9 N7 O11 -179.73(15) . . . . ?
Cd2 O9 N7 O10 -0.3(2) . . . . ?
